data_1574456
loop_
_publ_author_name
'Metherall, Jessica P.'
'Corner, Philip A.'
'McCabe, James F.'
'Probert, Michael R.'
'Hall, Michael J.'

_publ_section_title
;
 High-throughput encapsulated nanodroplet screening for accelerated
 co-crystal discovery
;
_journal_issue 22
_journal_name_full 'Chemical Science'
_journal_page_first 9843
_journal_page_last 9853
_journal_paper_doi 10.1039/D4SC07556K
_journal_volume 16
_journal_year 2025
_chemical_formula_moiety 'C8 H10 N4 O2, C H O2'
_chemical_formula_sum 'C9 H11 N4 O4'
_chemical_formula_weight 239.22
_chemical_name_systematic 'caffeine_oxalic acid'
_space_group_crystal_system monoclinic
_space_group_IT_number 14
_space_group_name_Hall '-P 2ybc'
_space_group_name_H-M_alt 'P 1 21/c 1'
_atom_sites_solution_hydrogens mixed
_atom_sites_solution_primary dual
_audit_block_doi 10.5517/ccdc.csd.cc2kmc1m
_audit_creation_date 2024-07-16
_audit_creation_method
;
Olex2 1.5
(compiled 2024.02.16 svn.r378c4104 for OlexSys, GUI svn.r6928)
;
_audit_update_record
;
2024-07-18 deposited with the CCDC.	2025-04-22 downloaded from the CCDC.
;
_cell_angle_alpha 90
_cell_angle_beta 96.239(2)
_cell_angle_gamma 90
_cell_formula_units_Z 4
_cell_length_a 4.40790(10)
_cell_length_b 14.7459(4)
_cell_length_c 15.8719(4)
_cell_measurement_reflns_used 3833
_cell_measurement_temperature 150.00(10)
_cell_measurement_theta_max 76.0210
_cell_measurement_theta_min 4.0970
_cell_volume 1025.54(4)
_computing_cell_refinement 'CrysAlisPro 1.171.42.90a (Rigaku OD, 2023)'
_computing_data_collection 'CrysAlisPro 1.171.42.90a (Rigaku OD, 2023)'
_computing_data_reduction 'CrysAlisPro 1.171.42.90a (Rigaku OD, 2023)'
_computing_molecular_graphics 'Olex2 1.5 (Dolomanov et al., 2009)'
_computing_publication_material 'Olex2 1.5 (Dolomanov et al., 2009)'
_computing_structure_refinement 'SHELXL 2018/3 (Sheldrick, 2015)'
_computing_structure_solution 'SHELXT 2018/2 (Sheldrick, 2018)'
_diffrn_ambient_environment N~2~
_diffrn_ambient_temperature 150.00(10)
_diffrn_detector 'Hybrid Pixel Array Detector'
_diffrn_detector_area_resol_mean 10.0000
_diffrn_detector_type 'HyPix-Arc 100'
_diffrn_measured_fraction_theta_full 0.998
_diffrn_measured_fraction_theta_max 0.953
_diffrn_measurement_details
;
List of Runs (angles in degrees, time in seconds):

  # Type    Start    End  Width  t~exp~   \w     \q     \k     \f   Frames
#--------------------------------------------------------------------------
  1  \w    -14.00  15.00   0.50    0.70    --  -44.06  38.00-150.00   58
  2  \w     -4.00  37.00   0.50    0.70    --  -44.06  38.00-120.00   82
  3  \w     -3.00  23.00   0.50    0.70    --  -44.06  38.00 -30.00   52
  4  \w    -34.00   7.00   0.50    0.70    --  -44.06  57.00  90.00   82
  5  \w    -14.00  31.00   0.50    0.70    --  -44.06  38.00 120.00   90
  6  \w    -67.00 -42.00   0.50    0.70    --  -88.13 115.00  19.00   50
  7  \w    -63.00 -38.00   0.50    0.70    --  -44.06 115.00  19.00   50
  8  \w    -73.00 -40.00   0.50    0.70    --  -44.06 125.00 -60.00   66
  9  \w    -74.00 -14.00   0.50    0.70    --  -88.13 125.00 -90.00  120
 10  \w     35.00  60.00   0.50    0.70    --   45.06-115.00 -69.00   50
 11  \w     67.00  96.00   0.50    0.70    --  100.88-115.00 -69.00   58
 12  \w     42.00  67.00   0.50    0.70    --  109.87-115.00 -69.00   50
 13  \w     41.00  92.00   0.50    0.70    --  109.87 -95.00 -60.00  102
 14  \w     30.00  93.00   0.50    0.70    --  100.88 -95.00   0.00  126
 15  \w     38.00  90.00   0.50    0.70    --  109.87 -95.00  30.00  104
 16  \w     -7.00  23.00   0.50    0.70    --   45.06 -38.00 -60.00   60
 17  \w     43.00  78.00   0.50    0.70    --  109.87 -77.00-180.00   70
 18  \w     52.00  80.00   0.50    0.70    --  109.87 -77.00  60.00   56
 19  \w     25.00  50.00   0.50    0.70    --  100.88 -61.00 150.00   50
 20  \w    122.00 147.00   0.50    0.70    --  100.88 115.00  19.00   50
 21  \w    123.00 148.00   0.50    0.70    --  109.87 115.00  19.00   50
 22  \w    128.00 170.00   0.50    0.70    --  100.88  77.00 -90.00   84
 23  \w    139.00 176.00   0.50    0.70    --  100.88  61.00   0.00   74
 24  \w     94.00 169.00   0.50    0.70    --  109.87  30.00  60.00  150
 25  \w    109.00 135.00   0.50    0.70    --  100.88  61.00   0.00   52
 26  \w   -154.00-128.00   0.50    0.70    --  -88.13 -77.00-150.00   52
 27  \w   -152.00-114.00   0.50    0.70    --  -88.13-115.00 -69.00   76
 28  \w   -153.00-104.00   0.50    0.70    --  -88.13 -77.00  30.00   98
 29  \w   -136.00-102.00   0.50    0.70    --  -88.13 -77.00  60.00   68
;
_diffrn_measurement_device 'four-circle diffractometer'
_diffrn_measurement_device_type 'XtaLAB Synergy, Dualflex, HyPix-Arc 100'
_diffrn_measurement_method '\w scans'
_diffrn_orient_matrix_type 'CrysAlisPro convention (1999,Acta A55,543-557)'
_diffrn_orient_matrix_UB_11 0.0344135000
_diffrn_orient_matrix_UB_12 -0.0935782000
_diffrn_orient_matrix_UB_13 -0.0411820000
_diffrn_orient_matrix_UB_21 -0.0613865000
_diffrn_orient_matrix_UB_22 0.0433219000
_diffrn_orient_matrix_UB_23 -0.0885250000
_diffrn_orient_matrix_UB_31 0.3443191000
_diffrn_orient_matrix_UB_32 0.0170619000
_diffrn_orient_matrix_UB_33 -0.0008151000
_diffrn_radiation_monochromator mirror
_diffrn_radiation_probe x-ray
_diffrn_radiation_type 'Cu K\a'
_diffrn_radiation_wavelength 1.54184
_diffrn_reflns_av_R_equivalents 0.0244
_diffrn_reflns_av_unetI/netI 0.0257
_diffrn_reflns_Laue_measured_fraction_full 0.998
_diffrn_reflns_Laue_measured_fraction_max 0.953
_diffrn_reflns_limit_h_max 5
_diffrn_reflns_limit_h_min -3
_diffrn_reflns_limit_k_max 17
_diffrn_reflns_limit_k_min -17
_diffrn_reflns_limit_l_max 19
_diffrn_reflns_limit_l_min -18
_diffrn_reflns_number 6546
_diffrn_reflns_point_group_measured_fraction_full 0.998
_diffrn_reflns_point_group_measured_fraction_max 0.953
_diffrn_reflns_theta_full 67.684
_diffrn_reflns_theta_max 76.146
_diffrn_reflns_theta_min 4.104
_diffrn_source 'micro-focus sealed X-ray tube'
_diffrn_source_target Cu
_diffrn_source_type 'PhotonJet (Cu) X-ray Source'
_exptl_absorpt_coefficient_mu 1.063
_exptl_absorpt_correction_T_max 1.00000
_exptl_absorpt_correction_T_min 0.89930
_exptl_absorpt_correction_type multi-scan
_exptl_absorpt_process_details
;
CrysAlisPro 1.171.42.90a (Rigaku Oxford Diffraction, 2023)
Empirical absorption correction using spherical harmonics,
implemented in SCALE3 ABSPACK scaling algorithm.
;
_exptl_crystal_colour 'clear light colourless'
_exptl_crystal_colour_lustre clear
_exptl_crystal_colour_modifier light
_exptl_crystal_colour_primary colourless
_exptl_crystal_density_diffrn 1.549
_exptl_crystal_description plate
_exptl_crystal_F_000 500
_exptl_crystal_preparation
;
Crystallised from a saturated solution of caffeine, 3,5-
dinitrobenzoic acid, 2-methylresorcinol and orcinol (1:1:1:1)
 in MeNO2.
;
_exptl_crystal_recrystallization_method 'High-throughput screening via the ENaCt protocol using SPT Labtech mosquito.'
_exptl_crystal_size_max 0.33
_exptl_crystal_size_mid 0.16
_exptl_crystal_size_min 0.062
_refine_diff_density_max 0.213
_refine_diff_density_min -0.245
_refine_diff_density_rms 0.044
_refine_ls_extinction_method none
_refine_ls_goodness_of_fit_ref 1.042
_refine_ls_hydrogen_treatment mixed
_refine_ls_matrix_type full
_refine_ls_number_parameters 160
_refine_ls_number_reflns 2054
_refine_ls_number_restraints 123
_refine_ls_restrained_S_all 1.010
_refine_ls_R_factor_all 0.0414
_refine_ls_R_factor_gt 0.0346
_refine_ls_shift/su_max 0.000
_refine_ls_shift/su_mean 0.000
_refine_ls_structure_factor_coef Fsqd
_refine_ls_weighting_details 'w=1/[\s^2^(Fo^2^)+(0.0537P)^2^+0.1936P] where P=(Fo^2^+2Fc^2^)/3'
_refine_ls_weighting_scheme calc
_refine_ls_wR_factor_gt 0.0909
_refine_ls_wR_factor_ref 0.0952
_reflns_Friedel_coverage 0.000
_reflns_number_gt 1753
_reflns_number_total 2054
_reflns_threshold_expression 'I > 2\s(I)'
_cod_data_source_file d4sc07556k2.cif
_cod_data_source_block caffeine_oxalicacid
_cod_depositor_comments 'Adding full bibliography for 1574434--1574463.cif.'
_cod_database_code 1574456
_shelx_shelxl_version_number 2018/3
_chemical_oxdiff_formula 'C H N O'
_shelx_space_group_comment
;
The symmetry employed for this shelxl refinement is uniquely defined
by the following loop, which should always be used as a source of
symmetry information in preference to the above space-group names.
They are only intended as comments.
;
_shelx_estimated_absorpt_t_max 0.937
_shelx_estimated_absorpt_t_min 0.721
_olex2_refinement_description
;
1. Fixed Uiso
 At 1.2 times of:
  All C(H) groups, All O(H) groups
 At 1.5 times of:
  All C(H,H,H) groups
2. Rigid body (RIGU) restrains
 All non-hydrogen atoms
 with sigma for 1-2 distances of 0.004 and sigma for 1-3 distances of 0.004
3.a Aromatic/amide H refined with riding coordinates:
 C1A(H1A)
3.b Idealised Me refined as rotating group:
 C6A(H6AA,H6AB,H6AC), C7A(H7AA,H7AB,H7AC), C8A(H8AA,H8AB,H8AC)
;
_olex2_exptl_crystal_mounting_method
'Crystal mounted using inert oil from the encapsulation crystallisation technique onto a MiTeGen Kapton micromount.'
_olex2_submission_original_sample_id 'caffeine_oxalic acid'
_olex2_submission_special_instructions 'No special instructions were received'
_oxdiff_exptl_absorpt_empirical_details
;
Empirical correction (ABSPACK) includes:
- Absorption correction using spherical harmonics
- Frame scaling
;
_oxdiff_exptl_absorpt_empirical_full_max 1.218
_oxdiff_exptl_absorpt_empirical_full_min 0.824

loop_
_space_group_symop_operation_xyz
'x, y, z'
'-x, y+1/2, -z+1/2'
'-x, -y, -z'
'x, -y-1/2, z-1/2'

loop_
_atom_site_label
_atom_site_type_symbol
_atom_site_fract_x
_atom_site_fract_y
_atom_site_fract_z
_atom_site_U_iso_or_equiv
_atom_site_adp_type
_atom_site_occupancy
_atom_site_site_symmetry_order
_atom_site_calc_flag
_atom_site_refinement_flags_posn
_atom_site_refinement_flags_adp
_atom_site_refinement_flags_occupancy
_atom_site_disorder_assembly
_atom_site_disorder_group
O1A O 0.2019(2) 0.92739(7) 0.36420(6) 0.0310(3) Uani 1 1 d . . . . .
O1B O 1.2138(2) 0.53930(7) 0.42398(6) 0.0264(2) Uani 1 1 d . . . . .
H1B H 1.081(4) 0.5912(12) 0.4241(11) 0.032 Uiso 1 1 d . U . . .
O2A O 0.1734(2) 0.70101(7) 0.16509(6) 0.0309(3) Uani 1 1 d . . . . .
O2B O 1.3903(2) 0.59778(7) 0.55078(6) 0.0301(2) Uani 1 1 d . . . . .
N1A N 0.8417(2) 0.68054(8) 0.41610(7) 0.0225(3) Uani 1 1 d . . . . .
N2A N 0.4947(2) 0.68028(8) 0.28542(7) 0.0221(3) Uani 1 1 d . . . . .
N3A N 0.1865(2) 0.81223(8) 0.26539(7) 0.0224(3) Uani 1 1 d . . . . .
N4A N 0.7015(2) 0.81376(7) 0.46578(7) 0.0225(3) Uani 1 1 d . . . . .
C1A C 0.8844(3) 0.74145(9) 0.47899(8) 0.0237(3) Uani 1 1 d . . . . .
H1A H 1.028545 0.734140 0.527539 0.028 Uiso 1 1 calc R U . . .
C1B C 1.3906(3) 0.54082(9) 0.49612(8) 0.0216(3) Uani 1 1 d . . . . .
C2A C 0.6190(3) 0.71739(9) 0.36087(8) 0.0202(3) Uani 1 1 d . . . . .
C3A C 0.2800(3) 0.72934(9) 0.23458(8) 0.0227(3) Uani 1 1 d . . . . .
C4A C 0.2978(3) 0.85390(9) 0.34277(8) 0.0225(3) Uani 1 1 d . . . . .
C5A C 0.5273(3) 0.79948(9) 0.38892(8) 0.0213(3) Uani 1 1 d . . . . .
C6A C 0.6990(3) 0.89390(10) 0.51977(9) 0.0310(3) Uani 1 1 d . . . . .
H6AA H 0.750228 0.947604 0.487804 0.046 Uiso 1 1 calc R U . . .
H6AB H 0.849540 0.886424 0.569439 0.046 Uiso 1 1 calc R U . . .
H6AC H 0.495518 0.901450 0.538279 0.046 Uiso 1 1 calc R U . . .
C7A C 0.5932(3) 0.59087(9) 0.25793(9) 0.0274(3) Uani 1 1 d . . . . .
H7AA H 0.793331 0.596351 0.236861 0.041 Uiso 1 1 calc R U . . .
H7AB H 0.444466 0.567840 0.212597 0.041 Uiso 1 1 calc R U . . .
H7AC H 0.607583 0.548784 0.305979 0.041 Uiso 1 1 calc R U . . .
C8A C -0.0441(3) 0.86235(10) 0.20935(9) 0.0282(3) Uani 1 1 d . . . . .
H8AA H 0.052513 0.889515 0.162635 0.042 Uiso 1 1 calc R U . . .
H8AB H -0.132902 0.910267 0.241741 0.042 Uiso 1 1 calc R U . . .
H8AC H -0.205326 0.820573 0.186427 0.042 Uiso 1 1 calc R U . . .

loop_
_atom_site_aniso_label
_atom_site_aniso_U_11
_atom_site_aniso_U_22
_atom_site_aniso_U_33
_atom_site_aniso_U_23
_atom_site_aniso_U_13
_atom_site_aniso_U_12
O1A 0.0359(5) 0.0263(5) 0.0300(5) 0.0004(4) 0.0009(4) 0.0089(4)
O1B 0.0278(5) 0.0268(5) 0.0232(5) -0.0010(4) -0.0030(4) 0.0050(4)
O2A 0.0367(6) 0.0326(6) 0.0214(5) 0.0004(4) -0.0065(4) -0.0034(4)
O2B 0.0305(5) 0.0318(6) 0.0272(5) -0.0071(4) -0.0002(4) 0.0066(4)
N1A 0.0229(5) 0.0240(6) 0.0200(5) 0.0016(4) -0.0009(4) 0.0018(4)
N2A 0.0255(6) 0.0221(6) 0.0182(5) -0.0001(4) -0.0009(4) 0.0004(4)
N3A 0.0223(5) 0.0252(6) 0.0188(5) 0.0047(4) -0.0008(4) 0.0013(4)
N4A 0.0265(6) 0.0222(6) 0.0181(5) -0.0013(4) -0.0011(4) 0.0010(4)
C1A 0.0255(6) 0.0243(7) 0.0207(6) 0.0011(5) -0.0005(5) 0.0012(5)
C1B 0.0213(6) 0.0234(7) 0.0202(6) 0.0013(5) 0.0029(5) -0.0017(5)
C2A 0.0209(6) 0.0226(6) 0.0170(6) 0.0015(5) 0.0014(4) -0.0007(5)
C3A 0.0235(6) 0.0248(7) 0.0195(6) 0.0035(5) 0.0003(5) -0.0047(5)
C4A 0.0221(6) 0.0246(7) 0.0210(6) 0.0037(5) 0.0029(5) -0.0001(5)
C5A 0.0218(6) 0.0234(7) 0.0183(6) 0.0007(5) 0.0005(5) -0.0004(5)
C6A 0.0392(8) 0.0264(7) 0.0257(7) -0.0064(6) -0.0041(6) 0.0046(6)
C7A 0.0341(7) 0.0245(7) 0.0233(6) -0.0026(5) 0.0019(5) 0.0010(6)
C8A 0.0267(7) 0.0330(8) 0.0239(7) 0.0074(6) -0.0023(5) 0.0042(6)

loop_
_atom_type_symbol
_atom_type_description
_atom_type_scat_dispersion_real
_atom_type_scat_dispersion_imag
_atom_type_scat_source
C C 0.0181 0.0091 'International Tables Vol C Tables 4.2.6.8 and 6.1.1.4'
H H 0.0000 0.0000 'International Tables Vol C Tables 4.2.6.8 and 6.1.1.4'
N N 0.0311 0.0180 'International Tables Vol C Tables 4.2.6.8 and 6.1.1.4'
O O 0.0492 0.0322 'International Tables Vol C Tables 4.2.6.8 and 6.1.1.4'

loop_
_citation_id
_citation_doi
_citation_year
1 10.26434/chemrxiv-2024-40s32 2024

loop_
_geom_angle_atom_site_label_1
_geom_angle_atom_site_label_2
_geom_angle_atom_site_label_3
_geom_angle
_geom_angle_site_symmetry_1
_geom_angle_site_symmetry_3
_geom_angle_publ_flag
C1B O1B H1B 106.7(10) . . ?
C1A N1A C2A 104.24(11) . . ?
C2A N2A C3A 118.92(11) . . ?
C2A N2A C7A 120.87(11) . . ?
C3A N2A C7A 120.19(11) . . ?
C3A N3A C4A 126.71(11) . . ?
C3A N3A C8A 116.00(11) . . ?
C4A N3A C8A 117.25(11) . . ?
C1A N4A C5A 106.47(11) . . ?
C1A N4A C6A 126.52(11) . . ?
C5A N4A C6A 126.94(11) . . ?
N1A C1A H1A 123.7 . . ?
N4A C1A N1A 112.54(11) . . ?
N4A C1A H1A 123.7 . . ?
O1B C1B C1B 111.33(13) . 3_866 ?
O2B C1B O1B 126.26(12) . . ?
O2B C1B C1B 122.42(14) . 3_866 ?
N1A C2A N2A 126.52(12) . . ?
N1A C2A C5A 111.31(11) . . ?
C5A C2A N2A 122.17(12) . . ?
O2A C3A N2A 121.31(13) . . ?
O2A C3A N3A 121.03(12) . . ?
N2A C3A N3A 117.67(11) . . ?
O1A C4A N3A 121.91(12) . . ?
O1A C4A C5A 126.93(13) . . ?
N3A C4A C5A 111.16(11) . . ?
N4A C5A C4A 131.28(12) . . ?
C2A C5A N4A 105.45(11) . . ?
C2A C5A C4A 123.27(12) . . ?
N4A C6A H6AA 109.5 . . ?
N4A C6A H6AB 109.5 . . ?
N4A C6A H6AC 109.5 . . ?
H6AA C6A H6AB 109.5 . . ?
H6AA C6A H6AC 109.5 . . ?
H6AB C6A H6AC 109.5 . . ?
N2A C7A H7AA 109.5 . . ?
N2A C7A H7AB 109.5 . . ?
N2A C7A H7AC 109.5 . . ?
H7AA C7A H7AB 109.5 . . ?
H7AA C7A H7AC 109.5 . . ?
H7AB C7A H7AC 109.5 . . ?
N3A C8A H8AA 109.5 . . ?
N3A C8A H8AB 109.5 . . ?
N3A C8A H8AC 109.5 . . ?
H8AA C8A H8AB 109.5 . . ?
H8AA C8A H8AC 109.5 . . ?
H8AB C8A H8AC 109.5 . . ?

loop_
_geom_bond_atom_site_label_1
_geom_bond_atom_site_label_2
_geom_bond_distance
_geom_bond_site_symmetry_2
_geom_bond_publ_flag
O1A C4A 1.2246(17) . ?
O1B H1B 0.964(18) . ?
O1B C1B 1.3132(15) . ?
O2A C3A 1.2244(16) . ?
O2B C1B 1.2076(16) . ?
N1A C1A 1.3408(17) . ?
N1A C2A 1.3564(16) . ?
N2A C2A 1.3753(16) . ?
N2A C3A 1.3799(17) . ?
N2A C7A 1.4691(17) . ?
N3A C3A 1.3953(18) . ?
N3A C4A 1.4129(17) . ?
N3A C8A 1.4745(16) . ?
N4A C1A 1.3396(17) . ?
N4A C5A 1.3851(16) . ?
N4A C6A 1.4604(17) . ?
C1A H1A 0.9500 . ?
C1B C1B 1.539(3) 3_866 ?
C2A C5A 1.3660(18) . ?
C4A C5A 1.4293(18) . ?
C6A H6AA 0.9800 . ?
C6A H6AB 0.9800 . ?
C6A H6AC 0.9800 . ?
C7A H7AA 0.9800 . ?
C7A H7AB 0.9800 . ?
C7A H7AC 0.9800 . ?
C8A H8AA 0.9800 . ?
C8A H8AB 0.9800 . ?
C8A H8AC 0.9800 . ?

loop_
_geom_torsion_atom_site_label_1
_geom_torsion_atom_site_label_2
_geom_torsion_atom_site_label_3
_geom_torsion_atom_site_label_4
_geom_torsion
_geom_torsion_site_symmetry_1
_geom_torsion_site_symmetry_2
_geom_torsion_site_symmetry_3
_geom_torsion_site_symmetry_4
_geom_torsion_publ_flag
O1A C4A C5A N4A -1.3(2) . . . . ?
O1A C4A C5A C2A 179.18(13) . . . . ?
N1A C2A C5A N4A -0.36(15) . . . . ?
N1A C2A C5A C4A 179.29(12) . . . . ?
N2A C2A C5A N4A 180.00(11) . . . . ?
N2A C2A C5A C4A -0.4(2) . . . . ?
N3A C4A C5A N4A 178.57(12) . . . . ?
N3A C4A C5A C2A -0.97(18) . . . . ?
C1A N1A C2A N2A 179.88(12) . . . . ?
C1A N1A C2A C5A 0.26(15) . . . . ?
C1A N4A C5A C2A 0.31(14) . . . . ?
C1A N4A C5A C4A -179.30(14) . . . . ?
C2A N1A C1A N4A -0.06(15) . . . . ?
C2A N2A C3A O2A 176.56(12) . . . . ?
C2A N2A C3A N3A -3.93(18) . . . . ?
C3A N2A C2A N1A -176.65(12) . . . . ?
C3A N2A C2A C5A 2.94(19) . . . . ?
C3A N3A C4A O1A 179.61(12) . . . . ?
C3A N3A C4A C5A -0.25(18) . . . . ?
C4A N3A C3A O2A -177.78(12) . . . . ?
C4A N3A C3A N2A 2.72(19) . . . . ?
C5A N4A C1A N1A -0.16(15) . . . . ?
C6A N4A C1A N1A -177.13(12) . . . . ?
C6A N4A C5A C2A 177.26(13) . . . . ?
C6A N4A C5A C4A -2.3(2) . . . . ?
C7A N2A C2A N1A 1.8(2) . . . . ?
C7A N2A C2A C5A -178.57(12) . . . . ?
C7A N2A C3A O2A -1.94(19) . . . . ?
C7A N2A C3A N3A 177.57(11) . . . . ?
C8A N3A C3A O2A -0.22(18) . . . . ?
C8A N3A C3A N2A -179.73(11) . . . . ?
C8A N3A C4A O1A 2.08(19) . . . . ?
C8A N3A C4A C5A -177.77(11) . . . . ?
